data_4317970
loop_
_publ_author_name
'Lori A. Vermeulen'
'Rasheta Z. Fateen'
'Paul D. Robinson'

_publ_section_title
;
 Single Crystal Structure Determination of a New Zirconium
 N-Ethylpyridinium Phosphonate: Zr(O3PCH2CH2NC5H5)(F-)3
;
_journal_name_full 'Inorganic Chemistry'
_journal_page_first 2310
_journal_page_last 2312
_journal_paper_doi 10.1021/ic015614z
_journal_volume 41
_journal_year 2002
_chemical_formula_sum 'C7 H9 F3 N O3 P Zr'
_chemical_formula_weight 334.34
_chemical_name_systematic
; 
 ? 
;
_space_group_IT_number 14
_symmetry_cell_setting monoclinic
_symmetry_space_group_name_Hall '-P 2ybc'
_symmetry_space_group_name_H-M 'P 1 21/c 1'
_atom_sites_solution_hydrogens geom
_atom_sites_solution_primary direct
_atom_sites_solution_secondary difmap
_audit_creation_method SHELXL-97
_cell_angle_alpha 90.00
_cell_angle_beta 112.819(8)
_cell_angle_gamma 90.00
_cell_formula_units_Z 4
_cell_length_a 12.3634(12)
_cell_length_b 9.3090(17)
_cell_length_c 9.8077(13)
_cell_measurement_temperature 293(2)
_cell_volume 1040.4(3)
_computing_structure_refinement 'SHELXL-97 (Sheldrick, 1997)'
_computing_structure_solution 'SHELXS-97 (Sheldrick, 1990)'
_diffrn_ambient_temperature 293(2)
_diffrn_measured_fraction_theta_full 1.000
_diffrn_measured_fraction_theta_max 1.000
_diffrn_radiation_monochromator graphite
_diffrn_radiation_source 'fine-focus sealed tube'
_diffrn_radiation_type MoK\a
_diffrn_radiation_wavelength 0.71069
_diffrn_reflns_av_R_equivalents 0.0245
_diffrn_reflns_av_sigmaI/netI 0.0291
_diffrn_reflns_limit_h_max 13
_diffrn_reflns_limit_h_min -14
_diffrn_reflns_limit_k_max 0
_diffrn_reflns_limit_k_min -11
_diffrn_reflns_limit_l_max 11
_diffrn_reflns_limit_l_min 0
_diffrn_reflns_number 1956
_diffrn_reflns_theta_full 25.03
_diffrn_reflns_theta_max 25.03
_diffrn_reflns_theta_min 1.79
_exptl_absorpt_coefficient_mu 1.245
_exptl_crystal_density_diffrn 2.134
_exptl_crystal_density_method 'not measured'
_exptl_crystal_F_000 656
_refine_diff_density_max 0.317
_refine_diff_density_min -0.408
_refine_diff_density_rms 0.075
_refine_ls_extinction_method none
_refine_ls_goodness_of_fit_ref 0.994
_refine_ls_hydrogen_treatment mixed
_refine_ls_matrix_type full
_refine_ls_number_parameters 145
_refine_ls_number_reflns 1837
_refine_ls_number_restraints 0
_refine_ls_restrained_S_all 0.994
_refine_ls_R_factor_all 0.0339
_refine_ls_R_factor_gt 0.0206
_refine_ls_shift/su_max 0.000
_refine_ls_shift/su_mean 0.000
_refine_ls_structure_factor_coef Fsqd
_refine_ls_weighting_details 'calc w=1/[\s^2^(Fo^2^)+(0.0211P)^2^+0.9668P] where P=(Fo^2^+2Fc^2^)/3'
_refine_ls_weighting_scheme calc
_refine_ls_wR_factor_gt 0.0468
_refine_ls_wR_factor_ref 0.0510
_reflns_number_gt 1533
_reflns_number_total 1837
_reflns_threshold_expression >2sigma(I)
_cod_data_source_file ic015614z_s1.cif
_cod_data_source_block shelxl
_cod_database_code 4317970

loop_
_symmetry_equiv_pos_as_xyz
'x, y, z'
'-x, y+1/2, -z+1/2'
'-x, -y, -z'
'x, -y-1/2, z-1/2'

loop_
_atom_site_label
_atom_site_type_symbol
_atom_site_fract_x
_atom_site_fract_y
_atom_site_fract_z
_atom_site_U_iso_or_equiv
_atom_site_adp_type
_atom_site_occupancy
_atom_site_symmetry_multiplicity
_atom_site_calc_flag
_atom_site_refinement_flags
_atom_site_disorder_assembly
_atom_site_disorder_group
Zr1 Zr 0.32972(2) 0.58264(3) 0.26062(3) 0.01581(9) Uani 1 1 d . . .
P1 P 0.49226(6) 0.27953(8) 0.38620(8) 0.01761(16) Uani 1 1 d . . .
F1 F 0.22584(16) 0.7459(2) 0.2493(2) 0.0411(5) Uani 1 1 d . . .
F2 F 0.21734(16) 0.5175(2) 0.0656(2) 0.0416(5) Uani 1 1 d . . .
F3 F 0.25242(16) 0.4673(2) 0.3667(2) 0.0412(5) Uani 1 1 d . . .
O1 O 0.43467(17) 0.3982(2) 0.2745(2) 0.0242(4) Uani 1 1 d . . .
O2 O 0.54841(18) 0.3379(2) 0.5419(2) 0.0310(5) Uani 1 1 d . . .
O3 O 0.57899(17) 0.1952(2) 0.3437(2) 0.0286(5) Uani 1 1 d . . .
N1 N 0.1868(2) 0.1118(3) 0.1814(3) 0.0289(6) Uani 1 1 d . . .
C1 C 0.3799(3) 0.1571(3) 0.3849(3) 0.0311(7) Uani 1 1 d . . .
H1A H 0.4152 0.0841 0.4597 0.037 Uiso 1 1 calc R . .
H1B H 0.3234 0.2092 0.4124 0.037 Uiso 1 1 calc R . .
C2 C 0.3143(3) 0.0825(4) 0.2361(4) 0.0414(9) Uani 1 1 d . . .
H2A H 0.3446 0.1165 0.1643 0.050 Uiso 1 1 calc R . .
H2B H 0.3277 -0.0203 0.2476 0.050 Uiso 1 1 calc R . .
C3 C 0.1203(3) 0.0336(3) 0.2339(4) 0.0320(7) Uani 1 1 d . . .
H3 H 0.1537 -0.0404 0.3009 0.038 Uiso 1 1 calc R . .
C4 C 0.0027(3) 0.0631(4) 0.1885(4) 0.0391(8) Uani 1 1 d . . .
H4 H -0.0437 0.0087 0.2243 0.047 Uiso 1 1 calc R . .
C5 C -0.0467(3) 0.1727(4) 0.0905(4) 0.0442(9) Uani 1 1 d . . .
H5 H -0.1263 0.1929 0.0591 0.053 Uiso 1 1 calc R . .
C6 C 0.0232(3) 0.2517(4) 0.0398(4) 0.0504(10) Uani 1 1 d . . .
H6 H -0.0085 0.3273 -0.0255 0.060 Uiso 1 1 calc R . .
C7 C 0.1397(3) 0.2194(4) 0.0852(4) 0.0433(9) Uani 1 1 d . . .
H7 H 0.1868 0.2722 0.0493 0.052 Uiso 1 1 calc R . .

loop_
_atom_site_aniso_label
_atom_site_aniso_U_11
_atom_site_aniso_U_22
_atom_site_aniso_U_33
_atom_site_aniso_U_23
_atom_site_aniso_U_13
_atom_site_aniso_U_12
Zr1 0.01359(13) 0.01569(14) 0.01713(14) 0.00114(11) 0.00484(10) -0.00036(11)
P1 0.0176(4) 0.0171(4) 0.0176(4) -0.0025(3) 0.0062(3) 0.0010(3)
F1 0.0337(10) 0.0340(11) 0.0556(13) 0.0043(9) 0.0172(9) 0.0154(9)
F2 0.0383(11) 0.0382(11) 0.0301(10) -0.0002(9) -0.0066(8) -0.0102(9)
F3 0.0352(11) 0.0415(11) 0.0585(13) 0.0183(10) 0.0308(10) 0.0061(9)
O1 0.0297(11) 0.0209(11) 0.0231(10) 0.0026(9) 0.0113(9) 0.0063(9)
O2 0.0334(12) 0.0329(12) 0.0209(11) -0.0081(9) 0.0042(9) 0.0017(10)
O3 0.0264(11) 0.0294(12) 0.0321(12) -0.0055(10) 0.0135(9) 0.0065(9)
N1 0.0234(13) 0.0261(14) 0.0371(15) -0.0099(12) 0.0117(12) -0.0066(11)
C1 0.0275(16) 0.0321(17) 0.0324(18) 0.0046(14) 0.0103(14) -0.0033(14)
C2 0.0223(17) 0.0383(19) 0.063(2) -0.0193(18) 0.0164(16) -0.0058(15)
C3 0.0332(17) 0.0289(17) 0.0349(18) 0.0018(14) 0.0145(15) -0.0011(14)
C4 0.0301(17) 0.049(2) 0.045(2) -0.0036(18) 0.0212(16) -0.0057(16)
C5 0.0305(19) 0.057(2) 0.040(2) -0.0047(18) 0.0070(16) 0.0101(17)
C6 0.054(2) 0.048(2) 0.046(2) 0.0144(19) 0.016(2) 0.012(2)
C7 0.050(2) 0.0340(19) 0.050(2) 0.0016(17) 0.0241(19) -0.0100(17)

loop_
_atom_type_symbol
_atom_type_description
_atom_type_scat_dispersion_real
_atom_type_scat_dispersion_imag
_atom_type_scat_source
C C 0.0033 0.0016 'International Tables Vol C Tables 4.2.6.8 and 6.1.1.4'
H H 0.0000 0.0000 'International Tables Vol C Tables 4.2.6.8 and 6.1.1.4'
O O 0.0106 0.0060 'International Tables Vol C Tables 4.2.6.8 and 6.1.1.4'
N N 0.0061 0.0033 'International Tables Vol C Tables 4.2.6.8 and 6.1.1.4'
Zr Zr -2.9673 0.5597 'International Tables Vol C Tables 4.2.6.8 and 6.1.1.4'
P P 0.1023 0.0942 'International Tables Vol C Tables 4.2.6.8 and 6.1.1.4'
F F 0.0171 0.0103 'International Tables Vol C Tables 4.2.6.8 and 6.1.1.4'

loop_
_geom_angle_atom_site_label_1
_geom_angle_atom_site_label_2
_geom_angle_atom_site_label_3
_geom_angle
_geom_angle_site_symmetry_1
_geom_angle_site_symmetry_3
_geom_angle_publ_flag
F1 Zr1 F2 89.08(8) . . ?
F1 Zr1 F3 90.62(8) . . ?
F2 Zr1 F3 92.33(8) . . ?
F1 Zr1 O2 89.94(8) . 3_666 ?
F2 Zr1 O2 176.02(8) . 3_666 ?
F3 Zr1 O2 91.53(9) . 3_666 ?
F1 Zr1 O3 92.89(8) . 2_655 ?
F2 Zr1 O3 89.46(8) . 2_655 ?
F3 Zr1 O3 176.09(8) . 2_655 ?
O2 Zr1 O3 86.74(8) 3_666 2_655 ?
F1 Zr1 O1 176.68(8) . . ?
F2 Zr1 O1 89.81(8) . . ?
F3 Zr1 O1 86.30(8) . . ?
O2 Zr1 O1 91.39(8) 3_666 . ?
O3 Zr1 O1 90.23(8) 2_655 . ?
O3 P1 O2 111.59(12) . . ?
O3 P1 O1 111.20(12) . . ?
O2 P1 O1 111.68(12) . . ?
O3 P1 C1 107.35(14) . . ?
O2 P1 C1 106.63(14) . . ?
O1 P1 C1 108.13(13) . . ?
P1 O1 Zr1 137.32(12) . . ?
P1 O2 Zr1 162.45(14) . 3_666 ?
P1 O3 Zr1 167.58(14) . 2_645 ?
C3 N1 C7 120.7(3) . . ?
C3 N1 C2 119.1(3) . . ?
C7 N1 C2 120.1(3) . . ?
C2 C1 P1 114.6(2) . . ?
C2 C1 H1A 108.6 . . ?
P1 C1 H1A 108.6 . . ?
C2 C1 H1B 108.6 . . ?
P1 C1 H1B 108.6 . . ?
H1A C1 H1B 107.6 . . ?
N1 C2 C1 110.9(3) . . ?
N1 C2 H2A 109.5 . . ?
C1 C2 H2A 109.5 . . ?
N1 C2 H2B 109.5 . . ?
C1 C2 H2B 109.5 . . ?
H2A C2 H2B 108.0 . . ?
N1 C3 C4 119.8(3) . . ?
N1 C3 H3 120.1 . . ?
C4 C3 H3 120.1 . . ?
C5 C4 C3 120.2(3) . . ?
C5 C4 H4 119.9 . . ?
C3 C4 H4 119.9 . . ?
C6 C5 C4 118.9(3) . . ?
C6 C5 H5 120.6 . . ?
C4 C5 H5 120.6 . . ?
C5 C6 C7 119.9(4) . . ?
C5 C6 H6 120.0 . . ?
C7 C6 H6 120.0 . . ?
N1 C7 C6 120.5(3) . . ?
N1 C7 H7 119.7 . . ?
C6 C7 H7 119.7 . . ?

loop_
_geom_bond_atom_site_label_1
_geom_bond_atom_site_label_2
_geom_bond_distance
_geom_bond_site_symmetry_2
_geom_bond_publ_flag
Zr1 F1 1.9649(18) . ?
Zr1 F2 1.9734(17) . ?
Zr1 F3 1.9798(17) . ?
Zr1 O2 2.075(2) 3_666 ?
Zr1 O3 2.077(2) 2_655 ?
Zr1 O1 2.1247(19) . ?
P1 O3 1.512(2) . ?
P1 O2 1.512(2) . ?
P1 O1 1.524(2) . ?
P1 C1 1.794(3) . ?
O2 Zr1 2.075(2) 3_666 ?
O3 Zr1 2.077(2) 2_645 ?
N1 C3 1.342(4) . ?
N1 C7 1.344(4) . ?
N1 C2 1.481(4) . ?
C1 C2 1.533(4) . ?
C1 H1A 0.9700 . ?
C1 H1B 0.9700 . ?
C2 H2A 0.9700 . ?
C2 H2B 0.9700 . ?
C3 C4 1.373(4) . ?
C3 H3 0.9300 . ?
C4 C5 1.372(5) . ?
C4 H4 0.9300 . ?
C5 C6 1.366(5) . ?
C5 H5 0.9300 . ?
C6 C7 1.366(5) . ?
C6 H6 0.9300 . ?
C7 H7 0.9300 . ?

loop_
_geom_torsion_atom_site_label_1
_geom_torsion_atom_site_label_2
_geom_torsion_atom_site_label_3
_geom_torsion_atom_site_label_4
_geom_torsion
_geom_torsion_site_symmetry_1
_geom_torsion_site_symmetry_2
_geom_torsion_site_symmetry_3
_geom_torsion_site_symmetry_4
_geom_torsion_publ_flag
O3 P1 O1 Zr1 -167.47(15) . . . . ?
O2 P1 O1 Zr1 -42.1(2) . . . . ?
C1 P1 O1 Zr1 74.9(2) . . . . ?
F1 Zr1 O1 P1 -59.4(14) . . . . ?
F2 Zr1 O1 P1 -129.76(18) . . . . ?
F3 Zr1 O1 P1 -37.42(18) . . . . ?
O2 Zr1 O1 P1 54.03(18) 3_666 . . . ?
O3 Zr1 O1 P1 140.78(18) 2_655 . . . ?
O3 P1 O2 Zr1 29.4(5) . . . 3_666 ?
O1 P1 O2 Zr1 -95.7(5) . . . 3_666 ?
C1 P1 O2 Zr1 146.4(5) . . . 3_666 ?
O2 P1 O3 Zr1 -166.9(6) . . . 2_645 ?
O1 P1 O3 Zr1 -41.5(7) . . . 2_645 ?
C1 P1 O3 Zr1 76.6(7) . . . 2_645 ?
O3 P1 C1 C2 -58.6(3) . . . . ?
O2 P1 C1 C2 -178.3(2) . . . . ?
O1 P1 C1 C2 61.5(3) . . . . ?
C3 N1 C2 C1 -81.8(4) . . . . ?
C7 N1 C2 C1 95.5(4) . . . . ?
P1 C1 C2 N1 -122.0(3) . . . . ?
C7 N1 C3 C4 0.3(5) . . . . ?
C2 N1 C3 C4 177.5(3) . . . . ?
N1 C3 C4 C5 -0.4(5) . . . . ?
C3 C4 C5 C6 -0.2(6) . . . . ?
C4 C5 C6 C7 1.0(6) . . . . ?
C3 N1 C7 C6 0.4(5) . . . . ?
C2 N1 C7 C6 -176.8(3) . . . . ?
C5 C6 C7 N1 -1.1(6) . . . . ?
